data_1570102
loop_
_publ_author_name
'Zhang, Zhi-Qi'
'Wang, Cheng-Qiang'
'Li, Long-Ji'
'Piper, Jared L.'
'Peng, Zhi-Hui'
'Ma, Jun-An'
'Zhang, Fa-Guang'
'Wu, Jie'

_publ_section_title
;
 Programmable synthesis of difluorinated hydrocarbons from alkenes through
 a photocatalytic linchpin strategy.
;
_journal_issue 41
_journal_name_full 'Chemical science'
_journal_page_first 11546
_journal_page_last 11553
_journal_paper_doi 10.1039/d3sc03951j
_journal_volume 14
_journal_year 2023
_chemical_formula_sum 'C7 H15 B Cl N'
_chemical_formula_weight 159.46
_space_group_crystal_system monoclinic
_space_group_IT_number 14
_space_group_name_Hall '-P 2ybc'
_space_group_name_H-M_alt 'P 1 21/c 1'
_atom_sites_solution_hydrogens mixed
_atom_sites_solution_primary Dual-space
_audit_creation_method SHELXL-2019/1
_audit_update_record
;
2023-02-17 deposited with the CCDC.	2023-09-22 downloaded from the CCDC.
;
_cell_angle_alpha 90
_cell_angle_beta 91.520(2)
_cell_angle_gamma 90
_cell_formula_units_Z 8
_cell_length_a 12.9872(8)
_cell_length_b 12.2112(7)
_cell_length_c 10.7243(6)
_cell_measurement_reflns_used 9941
_cell_measurement_temperature 100(2)
_cell_measurement_theta_max 29.57
_cell_measurement_theta_min 2.53
_cell_volume 1700.16(17)
_computing_cell_refinement 'APEX4 v2022.1-1 (Bruker AXS)'
_computing_data_collection 'APEX4 (Bruker AXS)'
_computing_data_reduction 'SAINT V8.32B (Bruker AXS Inc., 2014)'
_computing_molecular_graphics 'Bruker SHELXTL'
_computing_publication_material 'Bruker SHELXTL'
_computing_structure_refinement 'SHELXL--2014 (Sheldrick 2014)'
_computing_structure_solution 'SHELXT--(Sheldrick 2015)'
_diffrn_ambient_temperature 100(2)
_diffrn_measured_fraction_theta_full 0.999
_diffrn_measured_fraction_theta_max 1.000
_diffrn_measurement_device_type 'Bruker D8 Venture'
_diffrn_measurement_method '\f and \w scans'
_diffrn_radiation_type MoK\a
_diffrn_radiation_wavelength 0.71073
_diffrn_reflns_av_R_equivalents 0.0448
_diffrn_reflns_av_unetI/netI 0.0247
_diffrn_reflns_Laue_measured_fraction_full 0.999
_diffrn_reflns_Laue_measured_fraction_max 1.000
_diffrn_reflns_limit_h_max 17
_diffrn_reflns_limit_h_min -17
_diffrn_reflns_limit_k_max 16
_diffrn_reflns_limit_k_min -15
_diffrn_reflns_limit_l_max 14
_diffrn_reflns_limit_l_min -14
_diffrn_reflns_number 41178
_diffrn_reflns_point_group_measured_fraction_full 0.999
_diffrn_reflns_point_group_measured_fraction_max 1.000
_diffrn_reflns_theta_full 25.242
_diffrn_reflns_theta_max 28.282
_diffrn_reflns_theta_min 2.528
_diffrn_source 'Microfocus Sealed Tube'
_exptl_absorpt_coefficient_mu 0.374
_exptl_absorpt_correction_T_max 0.7459
_exptl_absorpt_correction_T_min 0.6996
_exptl_absorpt_correction_type multi-scan
_exptl_absorpt_process_details
; 
SADABS-2016/2 (Bruker,2016/2) was used for absorption correction. 
wR2(int) was 0.1601 before and 0.0534 after correction. 
The Ratio of minimum to maximum transmission is 0.9379. 
The \l/2 correction factor is not present. 
;
_exptl_crystal_colour Colourless
_exptl_crystal_density_diffrn 1.246
_exptl_crystal_density_meas ?
_exptl_crystal_density_method 'Not Measured'
_exptl_crystal_description Block
_exptl_crystal_F_000 688
_exptl_crystal_size_max 0.376
_exptl_crystal_size_mid 0.372
_exptl_crystal_size_min 0.170
_refine_diff_density_max 0.973
_refine_diff_density_min -0.449
_refine_diff_density_rms 0.069
_refine_ls_extinction_method none
_refine_ls_goodness_of_fit_ref 1.060
_refine_ls_hydrogen_treatment mixed
_refine_ls_matrix_type full
_refine_ls_number_parameters 193
_refine_ls_number_reflns 4222
_refine_ls_number_restraints 0
_refine_ls_restrained_S_all 1.060
_refine_ls_R_factor_all 0.0438
_refine_ls_R_factor_gt 0.0406
_refine_ls_shift/su_max 0.000
_refine_ls_shift/su_mean 0.000
_refine_ls_structure_factor_coef Fsqd
_refine_ls_weighting_details 'w=1/[\s^2^(Fo^2^)+(0.0567P)^2^+1.0326P] where P=(Fo^2^+2Fc^2^)/3'
_refine_ls_weighting_scheme calc
_refine_ls_wR_factor_gt 0.1082
_refine_ls_wR_factor_ref 0.1112
_reflns_Friedel_coverage 0.000
_reflns_number_gt 3851
_reflns_number_total 4222
_reflns_threshold_expression 'I > 2\s(I)'
_cod_data_source_file d3sc03951j2.cif
_cod_data_source_block M445
_cod_depositor_comments
;
The following automatic conversions were performed:

data item '_exptl_absorpt_correction_type' value 'Multi-scan' was
changed to 'multi-scan' in accordance with the
/home/data/users/saulius/crontab/automatic-downloads/rss-feeds/RSC/lib/dictionaries/cif_core.dic
dictionary named 'cif_core.dic' version 2.4.2 last updated on
2011-04-26.

data item '_exptl_crystal_density_meas' value 'Not Measured' was
changed to '?' -- the value is perceived as not measured.

Automatic conversion script
Id: cif_fix_values 8170 2020-07-09 18:12:32Z antanas 

 Adding full bibliography for 1570102.cif.
;
_cod_original_sg_symbol_H-M 'P 21/c'
_cod_database_code 1570102
_shelx_shelxl_version_number 2019/1
_shelx_space_group_comment
; 
The symmetry employed for this shelxl refinement is uniquely defined 
by the following loop, which should always be used as a source of 
symmetry information in preference to the above space-group names. 
They are only intended as comments. 
;
_computing_bruker_data_scaling 'SADABS V2012/1 (Bruker AXS Inc.)'

loop_
_space_group_symop_operation_xyz
'x, y, z'
'-x, y+1/2, -z+1/2'
'-x, -y, -z'
'x, -y-1/2, z-1/2'

loop_
_atom_site_label
_atom_site_type_symbol
_atom_site_fract_x
_atom_site_fract_y
_atom_site_fract_z
_atom_site_U_iso_or_equiv
_atom_site_adp_type
_atom_site_occupancy
_atom_site_site_symmetry_order
_atom_site_calc_flag
_atom_site_refinement_flags_posn
_atom_site_refinement_flags_adp
_atom_site_refinement_flags_occupancy
_atom_site_disorder_assembly
_atom_site_disorder_group
Cl1 Cl 0.18206(3) 0.78130(3) 0.54968(4) 0.02889(12) Uani 1 1 d . . . . .
Cl2 Cl 0.31617(3) 0.25682(3) 0.95421(3) 0.02550(11) Uani 1 1 d . . . . .
N1 N 0.34707(8) 0.89820(9) 0.66973(10) 0.0164(2) Uani 1 1 d . . . . .
N2 N 0.15119(8) 0.32241(9) 0.78803(10) 0.0135(2) Uani 1 1 d . . . . .
C1 C 0.46931(10) 0.90808(11) 0.86408(13) 0.0198(3) Uani 1 1 d . . . . .
H1 H 0.516475 0.911851 0.939194 0.024 Uiso 1 1 calc R U . . .
C2 C 0.47735(11) 0.79600(11) 0.80090(13) 0.0207(3) Uani 1 1 d . . . . .
H2A H 0.450000 0.738434 0.855967 0.025 Uiso 1 1 calc R U . . .
H2B H 0.550356 0.778977 0.784956 0.025 Uiso 1 1 calc R U . . .
C3 C 0.41488(11) 0.79866(12) 0.67701(14) 0.0227(3) Uani 1 1 d . . . . .
H3A H 0.462582 0.799172 0.606530 0.027 Uiso 1 1 calc R U . . .
H3B H 0.371832 0.731925 0.669880 0.027 Uiso 1 1 calc R U . . .
C4 C 0.35744(11) 0.92635(12) 0.90100(13) 0.0229(3) Uani 1 1 d . . . . .
H4A H 0.348335 1.002593 0.930095 0.028 Uiso 1 1 calc R U . . .
H4B H 0.339982 0.876267 0.969886 0.028 Uiso 1 1 calc R U . . .
C5 C 0.28633(10) 0.90443(12) 0.78735(13) 0.0200(3) Uani 1 1 d . . . . .
H5A H 0.249118 0.834615 0.799320 0.024 Uiso 1 1 calc R U . . .
H5B H 0.234680 0.963808 0.779391 0.024 Uiso 1 1 calc R U . . .
C6 C 0.49624(11) 0.99733(12) 0.77056(16) 0.0259(3) Uani 1 1 d . . . . .
H6A H 0.564828 0.982638 0.736044 0.031 Uiso 1 1 calc R U . . .
H6B H 0.498653 1.069460 0.812679 0.031 Uiso 1 1 calc R U . . .
C7 C 0.41415(11) 0.99870(12) 0.66488(14) 0.0245(3) Uani 1 1 d . . . . .
H7A H 0.370872 1.064993 0.672413 0.029 Uiso 1 1 calc R U . . .
H7B H 0.448244 1.001706 0.583471 0.029 Uiso 1 1 calc R U . . .
C8 C 0.04696(11) 0.48683(12) 0.69952(13) 0.0222(3) Uani 1 1 d . . . . .
H8 H 0.006568 0.550235 0.665201 0.027 Uiso 1 1 calc R U . . .
C9 C 0.00621(11) 0.37909(14) 0.64469(13) 0.0256(3) Uani 1 1 d . . . . .
H9A H 0.000000 0.384796 0.552715 0.031 Uiso 1 1 calc R U . . .
H9B H -0.062832 0.363181 0.677224 0.031 Uiso 1 1 calc R U . . .
C10 C 0.08130(11) 0.28666(12) 0.68128(13) 0.0209(3) Uani 1 1 d . . . . .
H10A H 0.042030 0.221014 0.705995 0.025 Uiso 1 1 calc R U . . .
H10B H 0.123110 0.266990 0.608740 0.025 Uiso 1 1 calc R U . . .
C11 C 0.16061(12) 0.49746(12) 0.66752(14) 0.0252(3) Uani 1 1 d . . . . .
H11A H 0.186340 0.571123 0.691062 0.030 Uiso 1 1 calc R U . . .
H11B H 0.168874 0.487797 0.576681 0.030 Uiso 1 1 calc R U . . .
C12 C 0.22231(10) 0.40923(11) 0.73937(13) 0.0179(3) Uani 1 1 d . . . . .
H12A H 0.272657 0.375189 0.683497 0.022 Uiso 1 1 calc R U . . .
H12B H 0.260965 0.443443 0.810002 0.022 Uiso 1 1 calc R U . . .
C13 C 0.03867(11) 0.48106(12) 0.84171(13) 0.0213(3) Uani 1 1 d . . . . .
H13A H -0.034523 0.484545 0.864944 0.026 Uiso 1 1 calc R U . . .
H13B H 0.075411 0.543738 0.880963 0.026 Uiso 1 1 calc R U . . .
C14 C 0.08690(9) 0.37259(11) 0.88760(12) 0.0163(2) Uani 1 1 d . . . . .
H14A H 0.130472 0.386351 0.963125 0.020 Uiso 1 1 calc R U . . .
H14B H 0.031638 0.320979 0.910170 0.020 Uiso 1 1 calc R U . . .
B1 B 0.27528(13) 0.89983(14) 0.54564(16) 0.0249(3) Uani 1 1 d . . . . .
H1A H 0.2324(16) 0.9747(18) 0.5520(19) 0.037 Uiso 1 1 d . U . . .
H1B H 0.3149(15) 0.8834(18) 0.4418(18) 0.037 Uiso 1 1 d . U . . .
B2 B 0.21226(13) 0.21588(13) 0.83622(15) 0.0217(3) Uani 1 1 d . . . . .
H2C H 0.1548(15) 0.1597(17) 0.8820(18) 0.033 Uiso 1 1 d . U . . .
H2D H 0.2481(15) 0.1766(17) 0.7577(18) 0.033 Uiso 1 1 d . U . . .

loop_
_atom_site_aniso_label
_atom_site_aniso_U_11
_atom_site_aniso_U_22
_atom_site_aniso_U_33
_atom_site_aniso_U_23
_atom_site_aniso_U_13
_atom_site_aniso_U_12
Cl1 0.02438(19) 0.0240(2) 0.0377(2) -0.00663(14) -0.01063(15) 0.00370(13)
Cl2 0.01996(18) 0.0344(2) 0.02206(19) 0.00596(13) -0.00115(13) 0.00829(13)
N1 0.0152(5) 0.0150(5) 0.0189(5) -0.0001(4) -0.0002(4) 0.0037(4)
N2 0.0150(5) 0.0127(5) 0.0129(5) -0.0012(4) 0.0010(4) -0.0006(4)
C1 0.0196(6) 0.0172(6) 0.0222(7) -0.0016(5) -0.0051(5) 0.0007(5)
C2 0.0213(6) 0.0171(6) 0.0233(7) -0.0009(5) -0.0051(5) 0.0051(5)
C3 0.0216(6) 0.0198(7) 0.0263(7) -0.0067(5) -0.0068(5) 0.0099(5)
C4 0.0242(7) 0.0252(7) 0.0194(6) -0.0045(5) 0.0022(5) 0.0001(5)
C5 0.0149(6) 0.0220(6) 0.0232(7) -0.0012(5) 0.0044(5) 0.0003(5)
C6 0.0183(6) 0.0210(7) 0.0384(8) 0.0039(6) -0.0014(6) -0.0037(5)
C7 0.0237(7) 0.0218(7) 0.0280(7) 0.0071(5) 0.0020(5) -0.0030(5)
C8 0.0246(7) 0.0239(7) 0.0178(6) 0.0024(5) -0.0004(5) 0.0102(5)
C9 0.0204(6) 0.0388(9) 0.0174(6) -0.0043(6) -0.0054(5) 0.0049(6)
C10 0.0243(7) 0.0219(7) 0.0163(6) -0.0045(5) -0.0030(5) -0.0039(5)
C11 0.0293(7) 0.0204(7) 0.0262(7) 0.0085(5) 0.0044(6) 0.0014(6)
C12 0.0154(6) 0.0181(6) 0.0204(6) 0.0029(5) 0.0031(5) -0.0026(5)
C13 0.0238(6) 0.0226(7) 0.0173(6) -0.0026(5) 0.0000(5) 0.0091(5)
C14 0.0157(5) 0.0195(6) 0.0136(6) -0.0011(5) 0.0023(4) 0.0024(5)
B1 0.0251(8) 0.0252(8) 0.0240(8) 0.0020(6) -0.0061(6) 0.0046(6)
B2 0.0291(8) 0.0155(7) 0.0205(7) 0.0012(5) 0.0002(6) 0.0056(6)

loop_
_atom_type_symbol
_atom_type_description
_atom_type_scat_dispersion_real
_atom_type_scat_dispersion_imag
_atom_type_scat_source
C C 0.0033 0.0016 'International Tables Vol C Tables 4.2.6.8 and 6.1.1.4'
H H 0.0000 0.0000 'International Tables Vol C Tables 4.2.6.8 and 6.1.1.4'
B B 0.0013 0.0007 'International Tables Vol C Tables 4.2.6.8 and 6.1.1.4'
Cl Cl 0.1484 0.1585 'International Tables Vol C Tables 4.2.6.8 and 6.1.1.4'
N N 0.0061 0.0033 'International Tables Vol C Tables 4.2.6.8 and 6.1.1.4'

loop_
_geom_angle_atom_site_label_1
_geom_angle_atom_site_label_2
_geom_angle_atom_site_label_3
_geom_angle
_geom_angle_site_symmetry_1
_geom_angle_site_symmetry_3
_geom_angle_publ_flag
C3 N1 C7 108.80(11) . . ?
C3 N1 C5 108.45(11) . . ?
C7 N1 C5 107.68(11) . . ?
C3 N1 B1 112.34(11) . . ?
C7 N1 B1 106.56(11) . . ?
C5 N1 B1 112.83(11) . . ?
C14 N2 C10 108.85(10) . . ?
C14 N2 C12 108.43(10) . . ?
C10 N2 C12 107.63(10) . . ?
C14 N2 B2 112.42(10) . . ?
C10 N2 B2 107.03(10) . . ?
C12 N2 B2 112.32(10) . . ?
C6 C1 C2 109.11(12) . . ?
C6 C1 C4 107.51(11) . . ?
C2 C1 C4 108.70(11) . . ?
C6 C1 H1 110.5 . . ?
C2 C1 H1 110.5 . . ?
C4 C1 H1 110.5 . . ?
C1 C2 C3 108.82(11) . . ?
C1 C2 H2A 109.9 . . ?
C3 C2 H2A 109.9 . . ?
C1 C2 H2B 109.9 . . ?
C3 C2 H2B 109.9 . . ?
H2A C2 H2B 108.3 . . ?
N1 C3 C2 110.92(11) . . ?
N1 C3 H3A 109.5 . . ?
C2 C3 H3A 109.5 . . ?
N1 C3 H3B 109.5 . . ?
C2 C3 H3B 109.5 . . ?
H3A C3 H3B 108.0 . . ?
C1 C4 C5 108.93(11) . . ?
C1 C4 H4A 109.9 . . ?
C5 C4 H4A 109.9 . . ?
C1 C4 H4B 109.9 . . ?
C5 C4 H4B 109.9 . . ?
H4A C4 H4B 108.3 . . ?
N1 C5 C4 110.89(10) . . ?
N1 C5 H5A 109.5 . . ?
C4 C5 H5A 109.5 . . ?
N1 C5 H5B 109.5 . . ?
C4 C5 H5B 109.5 . . ?
H5A C5 H5B 108.0 . . ?
C1 C6 C7 109.01(11) . . ?
C1 C6 H6A 109.9 . . ?
C7 C6 H6A 109.9 . . ?
C1 C6 H6B 109.9 . . ?
C7 C6 H6B 109.9 . . ?
H6A C6 H6B 108.3 . . ?
N1 C7 C6 110.88(11) . . ?
N1 C7 H7A 109.5 . . ?
C6 C7 H7A 109.5 . . ?
N1 C7 H7B 109.5 . . ?
C6 C7 H7B 109.5 . . ?
H7A C7 H7B 108.1 . . ?
C11 C8 C9 108.23(12) . . ?
C11 C8 C13 108.70(12) . . ?
C9 C8 C13 108.06(12) . . ?
C11 C8 H8 110.6 . . ?
C9 C8 H8 110.6 . . ?
C13 C8 H8 110.6 . . ?
C8 C9 C10 108.84(11) . . ?
C8 C9 H9A 109.9 . . ?
C10 C9 H9A 109.9 . . ?
C8 C9 H9B 109.9 . . ?
C10 C9 H9B 109.9 . . ?
H9A C9 H9B 108.3 . . ?
N2 C10 C9 110.29(11) . . ?
N2 C10 H10A 109.6 . . ?
C9 C10 H10A 109.6 . . ?
N2 C10 H10B 109.6 . . ?
C9 C10 H10B 109.6 . . ?
H10A C10 H10B 108.1 . . ?
C8 C11 C12 108.74(11) . . ?
C8 C11 H11A 109.9 . . ?
C12 C11 H11A 109.9 . . ?
C8 C11 H11B 109.9 . . ?
C12 C11 H11B 109.9 . . ?
H11A C11 H11B 108.3 . . ?
N2 C12 C11 110.49(10) . . ?
N2 C12 H12A 109.6 . . ?
C11 C12 H12A 109.6 . . ?
N2 C12 H12B 109.6 . . ?
C11 C12 H12B 109.6 . . ?
H12A C12 H12B 108.1 . . ?
C8 C13 C14 108.58(11) . . ?
C8 C13 H13A 110.0 . . ?
C14 C13 H13A 110.0 . . ?
C8 C13 H13B 110.0 . . ?
C14 C13 H13B 110.0 . . ?
H13A C13 H13B 108.4 . . ?
N2 C14 C13 110.63(10) . . ?
N2 C14 H14A 109.5 . . ?
C13 C14 H14A 109.5 . . ?
N2 C14 H14B 109.5 . . ?
C13 C14 H14B 109.5 . . ?
H14A C14 H14B 108.1 . . ?
N1 B1 Cl1 109.29(10) . . ?
N1 B1 H1A 104.4(11) . . ?
Cl1 B1 H1A 108.5(11) . . ?
N1 B1 H1B 119.4(9) . . ?
Cl1 B1 H1B 100.1(10) . . ?
H1A B1 H1B 114.7(15) . . ?
N2 B2 Cl2 109.84(10) . . ?
N2 B2 H2C 107.7(10) . . ?
Cl2 B2 H2C 109.6(10) . . ?
N2 B2 H2D 109.1(11) . . ?
Cl2 B2 H2D 108.9(10) . . ?
H2C B2 H2D 111.7(15) . . ?

loop_
_geom_bond_atom_site_label_1
_geom_bond_atom_site_label_2
_geom_bond_distance
_geom_bond_site_symmetry_2
_geom_bond_publ_flag
Cl1 B1 1.8882(18) . ?
Cl2 B2 1.8925(17) . ?
N1 C3 1.5018(16) . ?
N1 C7 1.5066(18) . ?
N1 C5 1.5073(17) . ?
N1 B1 1.6047(19) . ?
N2 C14 1.5033(15) . ?
N2 C10 1.5067(16) . ?
N2 C12 1.5083(16) . ?
N2 B2 1.6021(18) . ?
C1 C6 1.528(2) . ?
C1 C2 1.5320(19) . ?
C1 C4 1.5323(19) . ?
C1 H1 1.0000 . ?
C2 C3 1.5386(19) . ?
C2 H2A 0.9900 . ?
C2 H2B 0.9900 . ?
C3 H3A 0.9900 . ?
C3 H3B 0.9900 . ?
C4 C5 1.5330(19) . ?
C4 H4A 0.9900 . ?
C4 H4B 0.9900 . ?
C5 H5A 0.9900 . ?
C5 H5B 0.9900 . ?
C6 C7 1.535(2) . ?
C6 H6A 0.9900 . ?
C6 H6B 0.9900 . ?
C7 H7A 0.9900 . ?
C7 H7B 0.9900 . ?
C8 C11 1.530(2) . ?
C8 C9 1.530(2) . ?
C8 C13 1.5331(19) . ?
C8 H8 1.0000 . ?
C9 C10 1.536(2) . ?
C9 H9A 0.9900 . ?
C9 H9B 0.9900 . ?
C10 H10A 0.9900 . ?
C10 H10B 0.9900 . ?
C11 C12 1.5375(19) . ?
C11 H11A 0.9900 . ?
C11 H11B 0.9900 . ?
C12 H12A 0.9900 . ?
C12 H12B 0.9900 . ?
C13 C14 1.5404(18) . ?
C13 H13A 0.9900 . ?
C13 H13B 0.9900 . ?
C14 H14A 0.9900 . ?
C14 H14B 0.9900 . ?
B1 H1A 1.07(2) . ?
B1 H1B 1.26(2) . ?
B2 H2C 1.14(2) . ?
B2 H2D 1.08(2) . ?

loop_
_geom_torsion_atom_site_label_1
_geom_torsion_atom_site_label_2
_geom_torsion_atom_site_label_3
_geom_torsion_atom_site_label_4
_geom_torsion
_geom_torsion_site_symmetry_1
_geom_torsion_site_symmetry_2
_geom_torsion_site_symmetry_3
_geom_torsion_site_symmetry_4
_geom_torsion_publ_flag
C6 C1 C2 C3 -51.00(15) . . . . ?
C4 C1 C2 C3 65.96(15) . . . . ?
C7 N1 C3 C2 65.96(15) . . . . ?
C5 N1 C3 C2 -50.90(15) . . . . ?
B1 N1 C3 C2 -176.29(12) . . . . ?
C1 C2 C3 N1 -12.87(16) . . . . ?
C6 C1 C4 C5 67.07(15) . . . . ?
C2 C1 C4 C5 -50.91(15) . . . . ?
C3 N1 C5 C4 66.54(14) . . . . ?
C7 N1 C5 C4 -51.04(14) . . . . ?
B1 N1 C5 C4 -168.35(12) . . . . ?
C1 C4 C5 N1 -13.28(16) . . . . ?
C2 C1 C6 C7 65.58(15) . . . . ?
C4 C1 C6 C7 -52.13(15) . . . . ?
C3 N1 C7 C6 -50.98(15) . . . . ?
C5 N1 C7 C6 66.37(14) . . . . ?
B1 N1 C7 C6 -172.33(12) . . . . ?
C1 C6 C7 N1 -12.51(17) . . . . ?
C11 C8 C9 C10 48.87(15) . . . . ?
C13 C8 C9 C10 -68.68(14) . . . . ?
C14 N2 C10 C9 48.26(14) . . . . ?
C12 N2 C10 C9 -69.06(13) . . . . ?
B2 N2 C10 C9 170.00(11) . . . . ?
C8 C9 C10 N2 17.06(16) . . . . ?
C9 C8 C11 C12 -67.78(15) . . . . ?
C13 C8 C11 C12 49.36(16) . . . . ?
C14 N2 C12 C11 -68.05(13) . . . . ?
C10 N2 C12 C11 49.54(14) . . . . ?
B2 N2 C12 C11 167.11(11) . . . . ?
C8 C11 C12 N2 15.90(16) . . . . ?
C11 C8 C13 C14 -67.46(15) . . . . ?
C9 C8 C13 C14 49.78(14) . . . . ?
C10 N2 C14 C13 -67.49(13) . . . . ?
C12 N2 C14 C13 49.33(13) . . . . ?
B2 N2 C14 C13 174.11(11) . . . . ?
C8 C13 C14 N2 15.47(15) . . . . ?
C3 N1 B1 Cl1 64.80(13) . . . . ?
C7 N1 B1 Cl1 -176.14(10) . . . . ?
C5 N1 B1 Cl1 -58.17(13) . . . . ?
C14 N2 B2 Cl2 -68.95(12) . . . . ?
C10 N2 B2 Cl2 171.59(9) . . . . ?
C12 N2 B2 Cl2 53.67(13) . . . . ?
